data_4510420
loop_
_publ_author_name
'Adalder, Tapas Kumar'
'Dastidar, Parthasarathi'

_publ_section_title
;
 Crystal Engineering Approach toward Selective Formation of an Asymmetric
 Supramolecular Synthon in Primary Ammonium Monocarboxylate (PAM) Salts
 and Their Gelation Studies
;
_journal_issue 5
_journal_name_full 'Crystal Growth &amp; Design'
_journal_page_first 2254
_journal_paper_doi 10.1021/cg401863s
_journal_volume 14
_journal_year 2014
_chemical_absolute_configuration R
_chemical_formula_moiety 'C8 H6 Cl O2, C8 H12 N'
_chemical_formula_sum 'C16 H18 Cl N O2'
_chemical_formula_weight 291.76
_chemical_name_systematic
; 
 ? 
;
_space_group_IT_number 5
_symmetry_cell_setting monoclinic
_symmetry_space_group_name_Hall 'C 2y'
_symmetry_space_group_name_H-M 'C 1 2 1'
_atom_sites_solution_hydrogens geom
_atom_sites_solution_primary direct
_atom_sites_solution_secondary difmap
_audit_creation_method SHELXL-97
_cell_angle_alpha 90.00
_cell_angle_beta 91.488(3)
_cell_angle_gamma 90.00
_cell_formula_units_Z 4
_cell_length_a 18.7305(10)
_cell_length_b 5.7286(3)
_cell_length_c 14.6009(8)
_cell_measurement_temperature 296(2)
_cell_volume 1566.14(15)
_computing_cell_refinement 'BRUKER APEX II'
_computing_data_collection 'BRUKER APEX II'
_computing_data_reduction 'BRUKER APEX II'
_computing_molecular_graphics 'MERCURY 3.1, PLATON'
_computing_publication_material 'MERCURY 3.1, PLATON'
_computing_structure_refinement 'SHELXL-97 (Sheldrick, 1997)'
_computing_structure_solution 'SHELXS-97 (Sheldrick, 1990)'
_diffrn_ambient_temperature 296(2)
_diffrn_measured_fraction_theta_full 0.996
_diffrn_measured_fraction_theta_max 0.996
_diffrn_measurement_device_type 'BRUKER CCD AREA DETECTOR'
_diffrn_measurement_method 'PHI-OMEGA SCAN'
_diffrn_radiation_monochromator graphite
_diffrn_radiation_source 'fine-focus sealed tube'
_diffrn_radiation_type MoK\a
_diffrn_radiation_wavelength 0.71073
_diffrn_reflns_av_R_equivalents 0.0260
_diffrn_reflns_av_sigmaI/netI 0.0246
_diffrn_reflns_limit_h_max 22
_diffrn_reflns_limit_h_min -22
_diffrn_reflns_limit_k_max 6
_diffrn_reflns_limit_k_min -6
_diffrn_reflns_limit_l_max 17
_diffrn_reflns_limit_l_min -15
_diffrn_reflns_number 9768
_diffrn_reflns_theta_full 25.50
_diffrn_reflns_theta_max 25.50
_diffrn_reflns_theta_min 1.40
_exptl_absorpt_coefficient_mu 0.245
_exptl_absorpt_correction_T_max 0.8671
_exptl_absorpt_correction_T_min 0.8283
_exptl_absorpt_correction_type multi-scan
_exptl_absorpt_process_details SADABS
_exptl_crystal_colour COLOURLESS
_exptl_crystal_density_diffrn 1.237
_exptl_crystal_density_method 'not measured'
_exptl_crystal_description BLOCK
_exptl_crystal_F_000 616
_exptl_crystal_size_max 0.60
_exptl_crystal_size_mid 0.52
_exptl_crystal_size_min 0.45
_refine_diff_density_max 0.240
_refine_diff_density_min -0.202
_refine_diff_density_rms 0.060
_refine_ls_abs_structure_details 'Flack H D (1983), Acta Cryst. A39, 876-881'
_refine_ls_abs_structure_Flack -0.11(13)
_refine_ls_extinction_method none
_refine_ls_goodness_of_fit_ref 1.107
_refine_ls_hydrogen_treatment constr
_refine_ls_matrix_type full
_refine_ls_number_parameters 183
_refine_ls_number_reflns 2743
_refine_ls_number_restraints 1
_refine_ls_restrained_S_all 1.107
_refine_ls_R_factor_all 0.0622
_refine_ls_R_factor_gt 0.0435
_refine_ls_shift/su_max 0.000
_refine_ls_shift/su_mean 0.000
_refine_ls_structure_factor_coef Fsqd
_refine_ls_weighting_details 'calc w=1/[\s^2^(Fo^2^)+(0.1000P)^2^+0.0833P] where P=(Fo^2^+2Fc^2^)/3'
_refine_ls_weighting_scheme calc
_refine_ls_wR_factor_gt 0.1298
_refine_ls_wR_factor_ref 0.1620
_reflns_number_gt 2186
_reflns_number_total 2743
_reflns_threshold_expression >2sigma(I)
_cod_data_source_file cg401863s_si_002.cif
_cod_data_source_block (R)-PEA.4CPA
_cod_depositor_comments
;
The following automatic conversions were performed:

'_symmetry_cell_setting' value 'MONOCLINIC' changed to 'monoclinic'
according to
/usr/data/users/saulius/crontab/automatic-downloads/rss-feeds/ACS/lib/dictionaries/cif_core.dic
dictionary named 'cif_core.dic' version 2.4.2 from
2011-04-26.

'_exptl_absorpt_correction_type' value 'MULTI-SCAN'
changed to 'multi-scan' according to
/usr/data/users/saulius/crontab/automatic-downloads/rss-feeds/ACS/lib/dictionaries/cif_core.dic
dictionary named 'cif_core.dic' version 2.4.2 from 2011-04-26.

Automatic conversion script
Id: cif_fix_values 2281 2013-09-26 08:29:07Z andrius 

 Adding full bibliography for 4510410--4510441.cif.
;
_cod_original_sg_symbol_H-M 'C 2'
_cod_database_code 4510420

loop_
_symmetry_equiv_pos_as_xyz
'x, y, z'
'-x, y, -z'
'x+1/2, y+1/2, z'
'-x+1/2, y+1/2, -z'

loop_
_atom_site_label
_atom_site_type_symbol
_atom_site_fract_x
_atom_site_fract_y
_atom_site_fract_z
_atom_site_U_iso_or_equiv
_atom_site_adp_type
_atom_site_occupancy
_atom_site_symmetry_multiplicity
_atom_site_calc_flag
_atom_site_refinement_flags
O1 O 0.77267(9) 0.8497(4) 0.39140(12) 0.0607(5) Uani 1 1 d .
C2 C 0.74038(15) 0.7607(6) 0.32353(19) 0.0595(7) Uani 1 1 d .
O3 O 0.72494(18) 0.5529(5) 0.32081(19) 0.1001(9) Uani 1 1 d .
C4 C 0.72271(19) 0.9165(7) 0.2417(2) 0.0746(9) Uani 1 1 d .
H4A H 0.6744 0.8848 0.2198 0.090 Uiso 1 1 calc R
H4B H 0.7251 1.0787 0.2606 0.090 Uiso 1 1 calc R
C5 C 0.77393(15) 0.8755(5) 0.16536(18) 0.0580(7) Uani 1 1 d .
C6 C 0.82615(19) 1.0370(6) 0.1463(2) 0.0719(9) Uani 1 1 d .
H6 H 0.8309 1.1698 0.1826 0.086 Uiso 1 1 calc R
C7 C 0.8719(2) 1.0044(7) 0.0735(3) 0.0812(10) Uani 1 1 d .
H7 H 0.9072 1.1137 0.0617 0.097 Uiso 1 1 calc R
C8 C 0.86433(18) 0.8122(7) 0.0204(2) 0.0730(9) Uani 1 1 d .
Cl9 Cl 0.91727(7) 0.7768(3) -0.07498(8) 0.1295(6) Uani 1 1 d .
C10 C 0.8144(2) 0.6461(7) 0.0389(2) 0.0758(9) Uani 1 1 d .
H10 H 0.8105 0.5124 0.0030 0.091 Uiso 1 1 calc R
C11 C 0.76994(18) 0.6786(6) 0.1109(2) 0.0674(8) Uani 1 1 d .
H11 H 0.7362 0.5648 0.1235 0.081 Uiso 1 1 calc R
C12 C 0.60792(15) 1.0438(6) 0.4733(2) 0.0624(8) Uani 1 1 d .
H12A H 0.5587 1.0559 0.4540 0.094 Uiso 1 1 calc R
H12B H 0.6373 1.0384 0.4204 0.094 Uiso 1 1 calc R
H12C H 0.6209 1.1769 0.5100 0.094 Uiso 1 1 calc R
C13 C 0.61893(13) 0.8220(5) 0.52938(18) 0.0534(6) Uani 1 1 d .
H13 H 0.6041 0.6897 0.4909 0.064 Uiso 1 1 calc R
N14 N 0.69666(10) 0.7919(4) 0.55329(14) 0.0525(5) Uani 1 1 d .
H14A H 0.7106 0.9036 0.5921 0.079 Uiso 1 1 calc R
H14B H 0.7219 0.8012 0.5026 0.079 Uiso 1 1 calc R
H14C H 0.7036 0.6530 0.5793 0.079 Uiso 1 1 calc R
C15 C 0.57563(12) 0.8147(5) 0.61523(18) 0.0524(6) Uani 1 1 d .
C16 C 0.52963(15) 0.6303(6) 0.6306(2) 0.0647(7) Uani 1 1 d .
H16 H 0.5263 0.5081 0.5888 0.078 Uiso 1 1 calc R
C17 C 0.48796(18) 0.6273(7) 0.7093(3) 0.0804(10) Uani 1 1 d .
H17 H 0.4568 0.5039 0.7191 0.096 Uiso 1 1 calc R
C18 C 0.49320(17) 0.8061(8) 0.7715(2) 0.0775(10) Uani 1 1 d .
H18 H 0.4656 0.8035 0.8235 0.093 Uiso 1 1 calc R
C19 C 0.53896(18) 0.9886(7) 0.7574(2) 0.0740(9) Uani 1 1 d .
H19 H 0.5424 1.1095 0.7998 0.089 Uiso 1 1 calc R
C20 C 0.58007(15) 0.9926(6) 0.6799(2) 0.0634(8) Uani 1 1 d .
H20 H 0.6112 1.1166 0.6709 0.076 Uiso 1 1 calc R

loop_
_atom_site_aniso_label
_atom_site_aniso_U_11
_atom_site_aniso_U_22
_atom_site_aniso_U_33
_atom_site_aniso_U_23
_atom_site_aniso_U_13
_atom_site_aniso_U_12
O1 0.0632(11) 0.0692(13) 0.0499(10) 0.0006(10) 0.0056(8) 0.0006(9)
C2 0.0626(15) 0.065(2) 0.0509(16) 0.0051(14) 0.0054(12) 0.0106(14)
O3 0.140(2) 0.0723(18) 0.0862(19) 0.0083(13) -0.0357(16) -0.0225(15)
C4 0.082(2) 0.086(3) 0.0556(17) 0.0091(16) -0.0009(15) 0.0241(17)
C5 0.0695(16) 0.0582(18) 0.0459(14) 0.0024(12) -0.0091(12) 0.0047(13)
C6 0.095(2) 0.0578(18) 0.0622(18) -0.0072(14) -0.0136(17) -0.0075(17)
C7 0.083(2) 0.085(3) 0.076(2) 0.001(2) 0.0030(18) -0.0203(19)
C8 0.0763(19) 0.089(3) 0.0532(16) 0.0000(17) -0.0011(13) 0.0091(19)
Cl9 0.1196(9) 0.1879(17) 0.0824(7) -0.0097(8) 0.0310(6) 0.0199(9)
C10 0.102(2) 0.067(2) 0.0575(19) -0.0156(16) -0.0126(17) 0.006(2)
C11 0.083(2) 0.0571(18) 0.0614(18) -0.0012(15) -0.0076(15) -0.0095(15)
C12 0.0544(15) 0.0692(19) 0.0637(18) 0.0074(14) 0.0039(12) 0.0029(13)
C13 0.0480(13) 0.0586(17) 0.0538(14) -0.0026(13) 0.0036(10) -0.0005(12)
N14 0.0480(10) 0.0596(14) 0.0504(11) -0.0044(10) 0.0083(8) 0.0054(10)
C15 0.0468(13) 0.0557(16) 0.0550(14) 0.0059(13) 0.0045(11) 0.0036(12)
C16 0.0615(16) 0.0623(18) 0.0709(18) 0.0099(16) 0.0110(14) -0.0016(15)
C17 0.0654(18) 0.081(3) 0.096(3) 0.030(2) 0.0214(17) -0.0033(18)
C18 0.0672(18) 0.098(3) 0.0684(19) 0.015(2) 0.0260(15) 0.017(2)
C19 0.074(2) 0.086(2) 0.0629(18) -0.0025(17) 0.0155(15) 0.0222(18)
C20 0.0550(15) 0.070(2) 0.0654(18) -0.0036(15) 0.0097(13) 0.0014(13)

loop_
_atom_type_symbol
_atom_type_description
_atom_type_scat_dispersion_real
_atom_type_scat_dispersion_imag
_atom_type_scat_source
C C 0.0033 0.0016 'International Tables Vol C Tables 4.2.6.8 and 6.1.1.4'
H H 0.0000 0.0000 'International Tables Vol C Tables 4.2.6.8 and 6.1.1.4'
N N 0.0061 0.0033 'International Tables Vol C Tables 4.2.6.8 and 6.1.1.4'
O O 0.0106 0.0060 'International Tables Vol C Tables 4.2.6.8 and 6.1.1.4'
Cl Cl 0.1484 0.1585 'International Tables Vol C Tables 4.2.6.8 and 6.1.1.4'

loop_
_geom_angle_atom_site_label_1
_geom_angle_atom_site_label_2
_geom_angle_atom_site_label_3
_geom_angle
_geom_angle_site_symmetry_1
_geom_angle_site_symmetry_3
O1 O1 C2 0(10) 1 .
O3 C2 O1 121.9(3) . 1
O3 C2 O1 121.9(3) . .
O1 C2 O1 0.00(18) 1 .
O3 C2 C4 119.9(3) . .
O1 C2 C4 118.2(3) 1 .
O1 C2 C4 118.2(3) . .
C5 C4 C2 111.1(3) . .
C5 C4 H4A 109.4 . .
C2 C4 H4A 109.4 . .
C5 C4 H4B 109.4 . .
C2 C4 H4B 109.4 . .
H4A C4 H4B 108.0 . .
C6 C5 C11 117.4(3) . .
C6 C5 C4 120.8(3) . .
C11 C5 C4 121.8(3) . .
C5 C6 C7 121.1(3) . .
C5 C6 H6 119.5 . .
C7 C6 H6 119.5 . .
C8 C7 C6 119.3(3) . .
C8 C7 H7 120.4 . .
C6 C7 H7 120.4 . .
C7 C8 C10 121.1(3) . .
C7 C8 Cl9 120.0(3) . .
C10 C8 Cl9 118.9(3) . .
C8 C10 C11 119.3(3) . .
C8 C10 H10 120.4 . .
C11 C10 H10 120.4 . .
C10 C11 C5 121.8(3) . .
C10 C11 H11 119.1 . .
C5 C11 H11 119.1 . .
C13 C12 H12A 109.5 . .
C13 C12 H12B 109.5 . .
H12A C12 H12B 109.5 . .
C13 C12 H12C 109.5 . .
H12A C12 H12C 109.5 . .
H12B C12 H12C 109.5 . .
N14 C13 C15 110.04(19) . .
N14 C13 C12 109.8(2) . .
C15 C13 C12 113.7(2) . .
N14 C13 H13 107.7 . .
C15 C13 H13 107.7 . .
C12 C13 H13 107.7 . .
C13 N14 H14A 109.5 . .
C13 N14 H14B 109.5 . .
H14A N14 H14B 109.5 . .
C13 N14 H14C 109.5 . .
H14A N14 H14C 109.5 . .
H14B N14 H14C 109.5 . .
C16 C15 C20 118.4(3) . .
C16 C15 C13 120.3(3) . .
C20 C15 C13 121.3(3) . .
C15 C16 C17 120.2(3) . .
C15 C16 H16 119.9 . .
C17 C16 H16 119.9 . .
C18 C17 C16 120.0(3) . .
C18 C17 H17 120.0 . .
C16 C17 H17 120.0 . .
C19 C18 C17 120.3(3) . .
C19 C18 H18 119.8 . .
C17 C18 H18 119.8 . .
C18 C19 C20 119.9(3) . .
C18 C19 H19 120.1 . .
C20 C19 H19 120.1 . .
C19 C20 C15 121.2(3) . .
C19 C20 H20 119.4 . .
C15 C20 H20 119.4 . .

loop_
_geom_bond_atom_site_label_1
_geom_bond_atom_site_label_2
_geom_bond_distance
_geom_bond_site_symmetry_2
O1 O1 0.000(7) 1
O1 C2 1.256(4) .
C2 O3 1.225(4) .
C2 O1 1.256(4) 1
C2 C4 1.520(4) .
C4 C5 1.508(4) .
C4 H4A 0.9700 .
C4 H4B 0.9700 .
C5 C6 1.380(5) .
C5 C11 1.381(4) .
C6 C7 1.395(5) .
C6 H6 0.9300 .
C7 C8 1.352(5) .
C7 H7 0.9300 .
C8 C10 1.367(6) .
C8 Cl9 1.743(3) .
C10 C11 1.371(5) .
C10 H10 0.9300 .
C11 H11 0.9300 .
C12 C13 1.523(4) .
C12 H12A 0.9600 .
C12 H12B 0.9600 .
C12 H12C 0.9600 .
C13 N14 1.498(3) .
C13 C15 1.511(4) .
C13 H13 0.9800 .
N14 H14A 0.8900 .
N14 H14B 0.8900 .
N14 H14C 0.8900 .
C15 C16 1.385(4) .
C15 C20 1.390(4) .
C16 C17 1.405(5) .
C16 H16 0.9300 .
C17 C18 1.371(6) .
C17 H17 0.9300 .
C18 C19 1.371(6) .
C18 H18 0.9300 .
C19 C20 1.385(4) .
C19 H19 0.9300 .
C20 H20 0.9300 .

loop_
_geom_hbond_atom_site_label_D
_geom_hbond_atom_site_label_H
_geom_hbond_atom_site_label_A
_geom_hbond_distance_DH
_geom_hbond_distance_HA
_geom_hbond_distance_DA
_geom_hbond_angle_DHA
_geom_hbond_site_symmetry_A
N14 H14C O1 0.89 1.84 2.715(3) 167.1 4_646
N14 H14B O1 0.89 1.92 2.810(3) 174.7 1
N14 H14A O3 0.89 1.93 2.763(3) 155.1 4_656
